data_4348479
loop_
_publ_author_name
'Charette, Bronte J.'
'Ritch, Jamie S.'

_publ_section_title
;
 A Selenium-Containing Diarylamido Pincer Ligand: Synthesis and
 Coordination Chemistry with Group 10 Metals.
;
_journal_issue 12
_journal_name_full 'Inorganic chemistry'
_journal_page_first 6344
_journal_page_last 6350
_journal_paper_doi 10.1021/acs.inorgchem.6b01203
_journal_volume 55
_journal_year 2016
_chemical_formula_moiety 'C16 H18 Cl N Pd Se2'
_chemical_formula_sum 'C16 H18 Cl N Pd Se2'
_chemical_formula_weight 524.08
_space_group_crystal_system monoclinic
_space_group_IT_number 15
_space_group_name_Hall '-C 2yc'
_space_group_name_H-M_alt 'C 1 2/c 1'
_atom_sites_solution_hydrogens geom
_atom_sites_solution_primary direct
_audit_creation_date 2016-03-16
_audit_creation_method
;
Olex2 1.2
(compiled 2016.02.19 svn.r3266 for OlexSys, GUI svn.r5155)
;
_cell_angle_alpha 90
_cell_angle_beta 111.1590(10)
_cell_angle_gamma 90
_cell_formula_units_Z 4
_cell_length_a 15.1538(5)
_cell_length_b 9.5448(3)
_cell_length_c 12.7299(4)
_cell_measurement_reflns_used 7721
_cell_measurement_temperature 295(2)
_cell_measurement_theta_max 32.03
_cell_measurement_theta_min 2.58
_cell_volume 1717.12(10)
_computing_molecular_graphics 'Olex2 (Dolomanov et al., 2009)'
_computing_publication_material 'Olex2 (Dolomanov et al., 2009)'
_computing_structure_refinement 'ShelXL (Sheldrick, 2015)'
_computing_structure_solution 'ShelXT (Sheldrick, 2015)'
_diffrn_ambient_temperature 295.09
_diffrn_measured_fraction_theta_full 0.995
_diffrn_measured_fraction_theta_max 0.995
_diffrn_measurement_device_type 'Bruker APEX-II CCD'
_diffrn_measurement_method '\f and \w scans'
_diffrn_radiation_type MoK\a
_diffrn_radiation_wavelength 0.71073
_diffrn_reflns_av_R_equivalents 0.0288
_diffrn_reflns_av_unetI/netI 0.0150
_diffrn_reflns_Laue_measured_fraction_full 0.995
_diffrn_reflns_Laue_measured_fraction_max 0.995
_diffrn_reflns_limit_h_max 18
_diffrn_reflns_limit_h_min -16
_diffrn_reflns_limit_k_max 11
_diffrn_reflns_limit_k_min -11
_diffrn_reflns_limit_l_max 15
_diffrn_reflns_limit_l_min -15
_diffrn_reflns_number 14295
_diffrn_reflns_point_group_measured_fraction_full 0.995
_diffrn_reflns_point_group_measured_fraction_max 0.995
_diffrn_reflns_theta_full 25.024
_diffrn_reflns_theta_max 25.024
_diffrn_reflns_theta_min 3.371
_diffrn_standards_number 0
_exptl_absorpt_coefficient_mu 5.468
_exptl_absorpt_correction_T_max 0.8625
_exptl_absorpt_correction_T_min 0.6661
_exptl_absorpt_correction_type multi-scan
_exptl_absorpt_process_details
;
SADABS-2014/5 (Bruker,2014/5) was used for absorption correction.
wR2(int) was 0.0773 before and 0.0459 after correction.
The Ratio of minimum to maximum transmission is 0.7723.
The \l/2 correction factor is Not present.
;
_exptl_crystal_colour 'clear light green'
_exptl_crystal_colour_lustre clear
_exptl_crystal_colour_modifier light
_exptl_crystal_colour_primary green
_exptl_crystal_density_diffrn 2.027
_exptl_crystal_description prism
_exptl_crystal_F_000 1008
_exptl_crystal_size_max 0.18
_exptl_crystal_size_mid 0.08
_exptl_crystal_size_min 0.05
_refine_diff_density_max 0.458
_refine_diff_density_min -0.630
_refine_diff_density_rms 0.083
_refine_ls_extinction_method none
_refine_ls_goodness_of_fit_ref 1.200
_refine_ls_hydrogen_treatment constr
_refine_ls_matrix_type full
_refine_ls_number_parameters 99
_refine_ls_number_reflns 1512
_refine_ls_number_restraints 0
_refine_ls_restrained_S_all 1.200
_refine_ls_R_factor_all 0.0362
_refine_ls_R_factor_gt 0.0232
_refine_ls_shift/su_max 0.000
_refine_ls_shift/su_mean 0.000
_refine_ls_structure_factor_coef Fsqd
_refine_ls_weighting_details 'w=1/[\s^2^(Fo^2^)+(0.0179P)^2^+6.5112P] where P=(Fo^2^+2Fc^2^)/3'
_refine_ls_weighting_scheme calc
_refine_ls_wR_factor_gt 0.0509
_refine_ls_wR_factor_ref 0.0605
_reflns_Friedel_coverage 0.000
_reflns_number_gt 1288
_reflns_number_total 1512
_reflns_threshold_expression 'I > 2\s(I)'
_cod_data_source_file ic6b01203_si_002.cif
_cod_data_source_block Compound3-Pd
_cod_database_code 4348479
_shelx_space_group_comment
;
The symmetry employed for this shelxl refinement is uniquely defined
by the following loop, which should always be used as a source of
symmetry information in preference to the above space-group names.
They are only intended as comments.
;
_olex2_refinement_description
;
1. Fixed Uiso
 At 1.2 times of:
  All C(H) groups
 At 1.5 times of:
  All C(H,H,H) groups
2.a Aromatic/amide H refined with riding coordinates:
 C2(H2), C5(H5), C3(H3)
2.b Idealised Me refined as rotating group:
 C8(H8A,H8B,H8C), C7(H7A,H7B,H7C)
;
_shelx_shelxl_version_number 2014/7
_olex2_submission_special_instructions 'No special instructions were received'

loop_
_space_group_symop_operation_xyz
'x, y, z'
'-x, y, -z+1/2'
'x+1/2, y+1/2, z'
'-x+1/2, y+1/2, -z+1/2'
'-x, -y, -z'
'x, -y, z-1/2'
'-x+1/2, -y+1/2, -z'
'x+1/2, -y+1/2, z-1/2'

loop_
_atom_site_label
_atom_site_type_symbol
_atom_site_fract_x
_atom_site_fract_y
_atom_site_fract_z
_atom_site_U_iso_or_equiv
_atom_site_adp_type
_atom_site_occupancy
_atom_site_site_symmetry_order
_atom_site_calc_flag
_atom_site_refinement_flags_posn
_atom_site_refinement_flags_adp
_atom_site_refinement_flags_occupancy
Pd1 Pd 0.5000 0.15774(4) 0.2500 0.03453(14) Uani 1 2 d S T P
Se1 Se 0.53291(3) 0.17425(4) 0.44741(3) 0.03819(14) Uani 1 1 d . . .
Cl1 Cl 0.5000 -0.08403(15) 0.2500 0.0731(6) Uani 1 2 d S T P
N1 N 0.5000 0.3672(4) 0.2500 0.0332(10) Uani 1 2 d S T P
C1 C 0.5509(3) 0.4364(3) 0.3498(3) 0.0279(8) Uani 1 1 d . . .
C6 C 0.5743(3) 0.3654(4) 0.4531(3) 0.0317(8) Uani 1 1 d . . .
C2 C 0.5864(3) 0.5733(4) 0.3573(3) 0.0326(8) Uani 1 1 d . . .
H2 H 0.5760 0.6242 0.2916 0.039 Uiso 1 1 calc R . .
C5 C 0.6235(3) 0.4279(4) 0.5550(3) 0.0366(9) Uani 1 1 d . . .
H5 H 0.6351 0.3772 0.6211 0.044 Uiso 1 1 calc R . .
C3 C 0.6365(3) 0.6344(4) 0.4599(3) 0.0358(8) Uani 1 1 d . . .
H3 H 0.6578 0.7259 0.4610 0.043 Uiso 1 1 calc R . .
C4 C 0.6562(3) 0.5644(4) 0.5616(3) 0.0389(9) Uani 1 1 d . . .
C8 C 0.6546(3) 0.0810(5) 0.5094(4) 0.0613(13) Uani 1 1 d . . .
H8A H 0.6991 0.1267 0.4830 0.092 Uiso 1 1 calc GR . .
H8B H 0.6478 -0.0152 0.4857 0.092 Uiso 1 1 calc GR . .
H8C H 0.6770 0.0853 0.5901 0.092 Uiso 1 1 calc GR . .
C7 C 0.7121(3) 0.6323(6) 0.6730(4) 0.0571(12) Uani 1 1 d . . .
H7A H 0.6914 0.5957 0.7305 0.086 Uiso 1 1 calc GR . .
H7B H 0.7021 0.7318 0.6672 0.086 Uiso 1 1 calc GR . .
H7C H 0.7782 0.6127 0.6920 0.086 Uiso 1 1 calc GR . .

loop_
_atom_site_aniso_label
_atom_site_aniso_U_11
_atom_site_aniso_U_22
_atom_site_aniso_U_33
_atom_site_aniso_U_23
_atom_site_aniso_U_13
_atom_site_aniso_U_12
Pd1 0.0350(2) 0.0226(2) 0.0406(3) 0.000 0.00716(18) 0.000
Se1 0.0386(2) 0.0334(2) 0.0452(3) 0.01093(17) 0.01834(18) 0.00343(16)
Cl1 0.0946(14) 0.0229(7) 0.0753(12) 0.000 -0.0010(10) 0.000
N1 0.044(3) 0.021(2) 0.031(2) 0.000 0.0084(19) 0.000
C1 0.0298(18) 0.0268(17) 0.0296(19) 0.0006(14) 0.0136(15) 0.0050(14)
C6 0.0324(19) 0.0300(18) 0.035(2) 0.0018(15) 0.0156(16) 0.0050(15)
C2 0.035(2) 0.0299(18) 0.035(2) 0.0010(15) 0.0156(16) 0.0002(15)
C5 0.034(2) 0.047(2) 0.030(2) 0.0052(17) 0.0130(16) 0.0079(17)
C3 0.0313(19) 0.0343(19) 0.043(2) -0.0068(17) 0.0143(17) -0.0007(15)
C4 0.032(2) 0.051(2) 0.036(2) -0.0093(18) 0.0146(17) 0.0026(17)
C8 0.055(3) 0.047(3) 0.064(3) 0.005(2) 0.001(2) 0.019(2)
C7 0.051(3) 0.078(3) 0.039(2) -0.015(2) 0.013(2) -0.005(2)

loop_
_atom_type_symbol
_atom_type_description
_atom_type_scat_dispersion_real
_atom_type_scat_dispersion_imag
_atom_type_scat_source
C C 0.0033 0.0016 'International Tables Vol C Tables 4.2.6.8 and 6.1.1.4'
H H 0.0000 0.0000 'International Tables Vol C Tables 4.2.6.8 and 6.1.1.4'
Cl Cl 0.1484 0.1585 'International Tables Vol C Tables 4.2.6.8 and 6.1.1.4'
N N 0.0061 0.0033 'International Tables Vol C Tables 4.2.6.8 and 6.1.1.4'
Pd Pd -0.9988 1.0072 'International Tables Vol C Tables 4.2.6.8 and 6.1.1.4'
Se Se -0.0929 2.2259 'International Tables Vol C Tables 4.2.6.8 and 6.1.1.4'

loop_
_geom_angle_atom_site_label_1
_geom_angle_atom_site_label_2
_geom_angle_atom_site_label_3
_geom_angle
_geom_angle_site_symmetry_1
_geom_angle_site_symmetry_3
Se1 Pd1 Se1 172.42(2) 2_655 .
Cl1 Pd1 Se1 93.788(12) . 2_655
Cl1 Pd1 Se1 93.789(12) . .
N1 Pd1 Se1 86.212(12) . 2_655
N1 Pd1 Se1 86.211(12) . .
N1 Pd1 Cl1 180.0 . .
C6 Se1 Pd1 92.49(11) . .
C6 Se1 C8 99.83(19) . .
C8 Se1 Pd1 101.82(16) . .
C1 N1 Pd1 118.3(2) . .
C1 N1 Pd1 118.3(2) 2_655 .
C1 N1 C1 123.4(4) . 2_655
N1 C1 C6 119.7(3) . .
N1 C1 C2 125.2(3) . .
C2 C1 C6 115.1(3) . .
C1 C6 Se1 117.0(3) . .
C5 C6 Se1 120.3(3) . .
C5 C6 C1 122.7(3) . .
C1 C2 H2 119.2 . .
C3 C2 C1 121.6(4) . .
C3 C2 H2 119.2 . .
C6 C5 H5 119.2 . .
C6 C5 C4 121.6(4) . .
C4 C5 H5 119.2 . .
C2 C3 H3 118.7 . .
C2 C3 C4 122.6(4) . .
C4 C3 H3 118.7 . .
C5 C4 C3 116.3(4) . .
C5 C4 C7 121.8(4) . .
C3 C4 C7 121.8(4) . .
Se1 C8 H8A 109.5 . .
Se1 C8 H8B 109.5 . .
Se1 C8 H8C 109.5 . .
H8A C8 H8B 109.5 . .
H8A C8 H8C 109.5 . .
H8B C8 H8C 109.5 . .
C4 C7 H7A 109.5 . .
C4 C7 H7B 109.5 . .
C4 C7 H7C 109.5 . .
H7A C7 H7B 109.5 . .
H7A C7 H7C 109.5 . .
H7B C7 H7C 109.5 . .

loop_
_geom_bond_atom_site_label_1
_geom_bond_atom_site_label_2
_geom_bond_distance
_geom_bond_site_symmetry_2
Pd1 Se1 2.3841(4) .
Pd1 Se1 2.3841(4) 2_655
Pd1 Cl1 2.3077(15) .
Pd1 N1 1.999(4) .
Se1 C6 1.923(4) .
Se1 C8 1.940(4) .
N1 C1 1.392(4) .
N1 C1 1.392(4) 2_655
C1 C6 1.405(5) .
C1 C2 1.404(5) .
C6 C5 1.378(5) .
C2 H2 0.9300 .
C2 C3 1.380(5) .
C5 H5 0.9300 .
C5 C4 1.386(6) .
C3 H3 0.9300 .
C3 C4 1.390(6) .
C4 C7 1.510(6) .
C8 H8A 0.9600 .
C8 H8B 0.9600 .
C8 H8C 0.9600 .
C7 H7A 0.9600 .
C7 H7B 0.9600 .
C7 H7C 0.9600 .

loop_
_geom_torsion_atom_site_label_1
_geom_torsion_atom_site_label_2
_geom_torsion_atom_site_label_3
_geom_torsion_atom_site_label_4
_geom_torsion
_geom_torsion_site_symmetry_1
Pd1 N1 C1 C6 -20.5(4) .
Pd1 N1 C1 C2 156.1(3) .
Se1 C6 C5 C4 178.5(3) .
N1 C1 C6 Se1 -0.1(4) .
N1 C1 C6 C5 -179.2(3) .
N1 C1 C2 C3 -179.9(3) .
C1 N1 C1 C6 159.5(4) 2_655
C1 N1 C1 C2 -23.9(3) 2_655
C1 C6 C5 C4 -2.4(6) .
C1 C2 C3 C4 1.0(6) .
C6 C1 C2 C3 -3.1(5) .
C6 C5 C4 C3 0.1(5) .
C6 C5 C4 C7 -178.6(4) .
C2 C1 C6 Se1 -177.0(3) .
C2 C1 C6 C5 3.8(5) .
C2 C3 C4 C5 0.6(6) .
C2 C3 C4 C7 179.3(4) .
